data_7150199
loop_
_publ_author_name
'O'Leary, Jane'
'Formosa, Xavier'
'Skranc, Wolfgang'
'Wallis, John D.'

_publ_section_title
;
 Structural studies of peri-interactions and bond formation between
 electron-rich atomic centres and N-phenylcarboxamides or nitroalkenyl
 groups.
;
_journal_issue 18
_journal_name_full 'Organic &amp; biomolecular chemistry'
_journal_page_first 3273
_journal_page_last 3283
_journal_paper_doi 10.1039/b506045a
_journal_volume 3
_journal_year 2005
_chemical_formula_sum 'C18 H15 N O2'
_chemical_formula_weight 277.31
_chemical_melting_point 462.0(10)
_chemical_name_systematic
;
N-Phenyl-8-methoxy-1-naphthamide
;
_space_group_IT_number 2
_symmetry_cell_setting triclinic
_symmetry_space_group_name_Hall '-P 1'
_symmetry_space_group_name_H-M 'P -1'
_atom_sites_solution_hydrogens difmap
_atom_sites_solution_primary direct
_atom_sites_solution_secondary difmap
_audit_creation_method SHELXL-97
_cell_angle_alpha 70.822(2)
_cell_angle_beta 68.5730(18)
_cell_angle_gamma 76.360(2)
_cell_formula_units_Z 4
_cell_length_a 9.7709(4)
_cell_length_b 12.8905(5)
_cell_length_c 13.2494(6)
_cell_measurement_reflns_used 20782
_cell_measurement_temperature 150(2)
_cell_measurement_theta_max 27.53
_cell_measurement_theta_min 2.99
_cell_volume 1454.45(11)
_computing_cell_refinement 'DENZO (Otwinowski and Minor, 1997) and COLLECT (Hooft, 1998)'
_computing_data_collection 'DENZO (Otwinowski and Minor, 1997) and COLLECT (Hooft, 1998)'
_computing_data_reduction 'DENZO (Otwinowski and Minor, 1997) and COLLECT (Hooft, 1998)'
_computing_molecular_graphics 'ORTEPIII (Johnson and Burnett, 1996)'
_computing_publication_material 'SHELXL-97 (Sheldrick, 1997)'
_computing_structure_refinement 'SHELXL-97 (Sheldrick, 1997)'
_computing_structure_solution 'SHELXS-97 (Sheldrick, 1990)'
_diffrn_ambient_temperature 150(2)
_diffrn_detector_area_resol_mean 9.091
_diffrn_measured_fraction_theta_full 0.958
_diffrn_measured_fraction_theta_max 0.958
_diffrn_measurement_device_type 'Enraf Nonius KappaCCD area detector'
_diffrn_measurement_method 'Phi and Omega scans to fill Ewald sphere'
_diffrn_radiation_monochromator graphite
_diffrn_radiation_source 'Enraf Nonius FR591 rotating anode'
_diffrn_radiation_type MoK\a
_diffrn_radiation_wavelength 0.71073
_diffrn_reflns_av_R_equivalents 0.0993
_diffrn_reflns_av_sigmaI/netI 0.1000
_diffrn_reflns_limit_h_max 12
_diffrn_reflns_limit_h_min -12
_diffrn_reflns_limit_k_max 16
_diffrn_reflns_limit_k_min -16
_diffrn_reflns_limit_l_max 17
_diffrn_reflns_limit_l_min -17
_diffrn_reflns_number 20782
_diffrn_reflns_theta_full 27.53
_diffrn_reflns_theta_max 27.53
_diffrn_reflns_theta_min 2.99
_exptl_absorpt_coefficient_mu 0.083
_exptl_absorpt_correction_T_max 0.637
_exptl_absorpt_correction_T_min 0.637
_exptl_absorpt_correction_type multi-scan
_exptl_absorpt_process_details
;
using multiple and symmetry-related data measurements via
the program SORTAV (Blessing, 1995)
;
_exptl_crystal_colour colourless
_exptl_crystal_density_diffrn 1.266
_exptl_crystal_density_method 'not measured'
_exptl_crystal_description block
_exptl_crystal_F_000 584
_exptl_crystal_size_max 0.20
_exptl_crystal_size_mid 0.20
_exptl_crystal_size_min 0.10
_refine_diff_density_max 0.209
_refine_diff_density_min -0.322
_refine_diff_density_rms 0.060
_refine_ls_extinction_method none
_refine_ls_goodness_of_fit_ref 0.909
_refine_ls_hydrogen_treatment mixed
_refine_ls_matrix_type fullcycle
_refine_ls_number_parameters 554
_refine_ls_number_reflns 6430
_refine_ls_number_restraints 162
_refine_ls_restrained_S_all 0.902
_refine_ls_R_factor_all 0.1308
_refine_ls_R_factor_gt 0.0641
_refine_ls_shift/su_max 0.071
_refine_ls_shift/su_mean 0.018
_refine_ls_structure_factor_coef Fsqd
_refine_ls_weighting_details 'calc w=1/[\s^2^(Fo^2^)+(0.1040P)^2^+0.0000P] where P=(Fo^2^+2Fc^2^)/3'
_refine_ls_weighting_scheme calc
_refine_ls_wR_factor_gt 0.1522
_refine_ls_wR_factor_ref 0.1759
_reflns_number_gt 3576
_reflns_number_total 6430
_reflns_threshold_expression >2sigma(I)
_cod_data_source_file b506045a.txt
_cod_data_source_block methoxy-N-phenylamide
_cod_depositor_comments
;
The following automatic conversions were performed:

'_chemical_melting_point' value '461-463' was changed to '462.0(10)'
- the average value was taken and precision was estimated.

Automatic conversion script
Id: cif_fix_values 1569 2011-02-09 13:29:24Z adriana 
;
_cod_original_sg_symbol_H-M P-1
_cod_database_code 7150199

loop_
_symmetry_equiv_pos_as_xyz
'x, y, z'
'-x, -y, -z'

loop_
_atom_site_label
_atom_site_type_symbol
_atom_site_fract_x
_atom_site_fract_y
_atom_site_fract_z
_atom_site_U_iso_or_equiv
_atom_site_adp_type
_atom_site_occupancy
_atom_site_symmetry_multiplicity
_atom_site_calc_flag
_atom_site_refinement_flags
_atom_site_disorder_assembly
_atom_site_disorder_group
O1A O 0.79806(16) 0.92679(11) 0.07929(11) 0.0409(4) Uani 1 1 d D . .
O2A O 0.64247(14) 0.77117(11) 0.28970(12) 0.0386(4) Uani 1 1 d D . .
N1A N 0.89056(17) 0.74260(12) 0.26264(14) 0.0330(4) Uani 1 1 d D . .
C1A C 0.8088(2) 1.02118(14) 0.10021(14) 0.0340(5) Uani 1 1 d D . .
C2A C 0.8372(2) 1.11915(16) 0.01957(16) 0.0431(5) Uani 1 1 d D . .
C3A C 0.8423(3) 1.21240(17) 0.05086(18) 0.0496(6) Uani 1 1 d D . .
C4A C 0.8155(2) 1.20772(16) 0.16002(16) 0.0441(6) Uani 1 1 d D . .
C5A C 0.7418(2) 1.10466(17) 0.36048(15) 0.0400(5) Uani 1 1 d D . .
C6A C 0.7076(3) 1.01025(17) 0.44267(17) 0.0447(6) Uani 1 1 d D . .
C7A C 0.7155(2) 0.91206(17) 0.41401(16) 0.0417(5) Uani 1 1 d D . .
C8A C 0.7520(2) 0.91154(13) 0.30399(13) 0.0315(5) Uani 1 1 d D . .
C9A C 0.7827(2) 1.01133(13) 0.21632(13) 0.0312(5) Uani 1 1 d D . .
C10A C 0.7813(2) 1.10857(14) 0.24583(14) 0.0349(5) Uani 1 1 d D . .
C11A C 0.75581(19) 0.80292(14) 0.28247(15) 0.0313(5) Uani 1 1 d D . .
C12A C 0.93387(19) 0.64301(14) 0.22868(15) 0.0303(4) Uani 1 1 d D . .
C13A C 1.0687(2) 0.58288(15) 0.23813(18) 0.0347(5) Uani 1 1 d D . .
C14A C 1.1240(2) 0.48910(17) 0.19924(19) 0.0419(5) Uani 1 1 d D . .
C15A C 1.0443(2) 0.45303(18) 0.1533(2) 0.0457(6) Uani 1 1 d D . .
C16A C 0.9091(2) 0.51208(17) 0.14598(19) 0.0418(5) Uani 1 1 d D . .
C17A C 0.8524(2) 0.60660(16) 0.18334(17) 0.0361(5) Uani 1 1 d D . .
C18A C 0.7977(3) 0.9346(3) -0.03088(19) 0.0508(6) Uani 1 1 d D . .
H1A H 0.967(2) 0.7719(17) 0.2640(16) 0.035(6) Uiso 1 1 d . . .
H2A H 0.855(2) 1.1261(17) -0.0625(19) 0.043(6) Uiso 1 1 d . . .
H3A H 0.865(3) 1.282(2) -0.009(2) 0.076(8) Uiso 1 1 d . . .
H4A H 0.820(2) 1.273(2) 0.1846(19) 0.054(7) Uiso 1 1 d . . .
H5A H 0.745(3) 1.171(2) 0.3800(19) 0.055(7) Uiso 1 1 d . . .
H6A H 0.686(3) 1.011(2) 0.522(2) 0.079(8) Uiso 1 1 d . . .
H7A H 0.688(2) 0.8453(19) 0.4759(19) 0.044(6) Uiso 1 1 d . . .
H13A H 1.124(2) 0.6073(15) 0.2689(15) 0.024(5) Uiso 1 1 d . . .
H14A H 1.221(3) 0.4513(19) 0.1997(19) 0.055(7) Uiso 1 1 d . . .
H15A H 1.086(2) 0.384(2) 0.1231(19) 0.056(7) Uiso 1 1 d . . .
H16A H 0.855(2) 0.4868(18) 0.1150(18) 0.045(6) Uiso 1 1 d . . .
H17A H 0.759(2) 0.6487(18) 0.1784(18) 0.045(6) Uiso 1 1 d . . .
H18X H 0.893(3) 0.9540(18) -0.0873(19) 0.043(6) Uiso 1 1 d . . .
H18Y H 0.781(3) 0.858(2) -0.023(2) 0.063(8) Uiso 1 1 d . . .
H18Z H 0.714(3) 0.989(2) -0.049(2) 0.065(8) Uiso 1 1 d . . .
O1B O 0.2621 0.6563 0.4400 0.042 Uani 0.85 1 d PD A 1
O2B O 0.1588 0.8147 0.2519 0.035 Uani 0.85 1 d PD A 1
N1B N 0.3635 0.8671 0.2547 0.030 Uani 0.85 1 d PD A 1
C1B C 0.3404 0.5662 0.4023 0.035 Uani 0.85 1 d PD A 1
C2B C 0.3578 0.4618 0.4717 0.042 Uani 0.85 1 d PD A 1
C3B C 0.4419 0.3748 0.4231 0.050 Uani 0.85 1 d PD A 1
C4B C 0.5028 0.3925 0.3102 0.046 Uani 0.85 1 d PD A 1
C5B C 0.5539 0.5203 0.1189 0.041 Uani 0.85 1 d PD A 1
C6B C 0.5424 0.6238 0.0494 0.045 Uani 0.85 1 d PD A 1
C7B C 0.4601 0.7135 0.0946 0.039 Uani 0.85 1 d PD A 1
C8B C 0.3900 0.6975 0.2080 0.032 Uani 0.85 1 d PD A 1
C9B C 0.4056 0.5900 0.2827 0.030 Uani 0.85 1 d PD A 1
C10B C 0.4887 0.5002 0.2365 0.037 Uani 0.85 1 d PD A 1
C11B C 0.2912 0.7967 0.2444 0.029 Uani 0.85 1 d PD A 1
C12B C 0.3043 0.9727 0.2756 0.030 Uani 0.85 1 d PD A 1
C13B C 0.4040 1.0472 0.2426 0.040 Uani 0.85 1 d PD A 1
C14B C 0.3561 1.1504 0.2636 0.049 Uani 0.85 1 d PD A 1
C15B C 0.2082 1.1800 0.3168 0.053 Uani 0.85 1 d PD A 1
C16B C 0.1090 1.1063 0.3473 0.055 Uani 0.85 1 d PD A 1
C17B C 0.1554 1.0020 0.3286 0.038 Uani 0.85 1 d PD A 1
C18B C 0.1784 0.6362 0.5566 0.059 Uani 0.85 1 d PD A 1
H2B H 0.3127 0.4471 0.5629 0.089 Uiso 0.85 1 d P A 1
H3B H 0.4480 0.3000 0.4810 0.089 Uiso 0.85 1 d P A 1
H5B H 0.6147 0.4547 0.0842 0.089 Uiso 0.85 1 d P A 1
H6B H 0.5901 0.6476 -0.0384 0.089 Uiso 0.85 1 d P A 1
H7B H 0.4521 0.7844 0.0432 0.089 Uiso 0.85 1 d P A 1
H13B H 0.5186 1.0205 0.2047 0.089 Uiso 0.85 1 d P A 1
H15B H 0.1677 1.2567 0.3389 0.089 Uiso 0.85 1 d P A 1
H18C H 0.1018 0.5876 0.5742 0.089 Uiso 0.85 1 d P A 1
H18D H 0.1209 0.7049 0.5656 0.089 Uiso 0.85 1 d P A 1
H18E H 0.2450 0.6056 0.6141 0.089 Uiso 0.85 1 d P A 1
H1B H 0.4516 0.8405 0.2524 0.042 Uiso 0.85 1 d P A 1
H4B H 0.5704 0.3288 0.2738 0.059 Uiso 0.85 1 d P A 1
H14B H 0.4276 1.2038 0.2372 0.047 Uiso 0.85 1 d P A 1
H16B H 0.0033 1.1272 0.3842 0.057 Uiso 0.85 1 d P A 1
H17B H 0.0880 0.9582 0.3456 0.033 Uiso 0.85 1 d P A 1
O1C O 0.4280 0.7353 0.1205 0.042 Uani 0.15 1 d PD A 2
O2C O 0.1332 0.8072 0.2926 0.035 Uani 0.15 1 d PD A 2
N1C N 0.3366 0.8507 0.3068 0.030 Uani 0.15 1 d PD A 2
H1C H 0.4196 0.8215 0.3229 0.046 Uiso 0.15 1 calc PR A 2
C1C C 0.4551 0.6236 0.1642 0.035 Uani 0.15 1 d PD A 2
C2C C 0.5276 0.5504 0.1002 0.042 Uani 0.15 1 d PD A 2
H2C H 0.5607 0.5759 0.0204 0.063 Uiso 0.15 1 calc PR A 2
C3C C 0.5521 0.4367 0.1548 0.050 Uani 0.15 1 d PD A 2
H3C H 0.6027 0.3857 0.1109 0.075 Uiso 0.15 1 calc PR A 2
C4C C 0.5049 0.3989 0.2684 0.046 Uani 0.15 1 d PD A 2
H4C H 0.5246 0.3221 0.3030 0.069 Uiso 0.15 1 calc PR A 2
C5C C 0.3783 0.4344 0.4548 0.041 Uani 0.15 1 d PD A 2
H5C H 0.3978 0.3578 0.4899 0.061 Uiso 0.15 1 calc PR A 2
C6C C 0.3043 0.5051 0.5197 0.045 Uani 0.15 1 d PD A 2
H6C H 0.2751 0.4784 0.5994 0.068 Uiso 0.15 1 calc PR A 2
C7C C 0.2711 0.6190 0.4679 0.039 Uani 0.15 1 d PD A 2
H7C H 0.2204 0.6683 0.5137 0.059 Uiso 0.15 1 calc PR A 2
C8C C 0.3104 0.6594 0.3533 0.032 Uani 0.15 1 d PD A 2
C9C C 0.3901 0.5864 0.2837 0.030 Uani 0.15 1 d PD A 2
C10C C 0.4265 0.4725 0.3366 0.037 Uani 0.15 1 d PD A 2
C11C C 0.2548 0.7795 0.3083 0.029 Uani 0.15 1 d PD A 2
C12C C 0.3041 0.9679 0.2822 0.030 Uani 0.15 1 d PD A 2
C13C C 0.4240 1.0272 0.2371 0.040 Uani 0.15 1 d PD A 2
H13C H 0.5221 0.9895 0.2187 0.060 Uiso 0.15 1 calc PR A 2
C14C C 0.4009 1.1412 0.2190 0.049 Uani 0.15 1 d PD A 2
H14C H 0.4831 1.1819 0.1845 0.074 Uiso 0.15 1 calc PR A 2
C15C C 0.2593 1.1956 0.2509 0.053 Uani 0.15 1 d PD A 2
H15C H 0.2434 1.2733 0.2416 0.080 Uiso 0.15 1 calc PR A 2
C16C C 0.1405 1.1360 0.2964 0.055 Uani 0.15 1 d PD A 2
H16C H 0.0432 1.1724 0.3232 0.083 Uiso 0.15 1 calc PR A 2
C17C C 0.1610 1.0239 0.3038 0.038 Uani 0.15 1 d PD A 2
H17C H 0.0786 0.9861 0.3232 0.056 Uiso 0.15 1 calc PR A 2
C18C C 0.5009 0.7797 0.0033 0.059 Uani 0.15 1 d PD A 2
H18J H 0.4494 0.7658 -0.0411 0.089 Uiso 0.15 1 calc PR A 2
H18K H 0.6039 0.7440 -0.0166 0.089 Uiso 0.15 1 calc PR A 2
H18L H 0.4995 0.8597 -0.0127 0.089 Uiso 0.15 1 calc PR A 2

loop_
_atom_site_aniso_label
_atom_site_aniso_U_11
_atom_site_aniso_U_22
_atom_site_aniso_U_33
_atom_site_aniso_U_23
_atom_site_aniso_U_13
_atom_site_aniso_U_12
O1A 0.0472(9) 0.0460(10) 0.0325(8) -0.0114(7) -0.0171(7) -0.0028(7)
O2A 0.0302(8) 0.0376(9) 0.0520(9) -0.0115(7) -0.0186(7) -0.0032(6)
N1A 0.0305(9) 0.0311(10) 0.0413(10) -0.0078(8) -0.0175(8) -0.0037(8)
C1A 0.0269(10) 0.0366(13) 0.0361(11) -0.0071(10) -0.0122(9) 0.0002(9)
C2A 0.0373(12) 0.0462(15) 0.0370(12) -0.0025(11) -0.0118(10) -0.0014(10)
C3A 0.0444(14) 0.0347(14) 0.0528(15) 0.0011(12) -0.0097(12) -0.0014(11)
C4A 0.0351(12) 0.0330(13) 0.0567(15) -0.0110(12) -0.0096(11) -0.0001(10)
C5A 0.0363(12) 0.0402(14) 0.0503(14) -0.0192(12) -0.0169(10) -0.0015(10)
C6A 0.0542(14) 0.0511(15) 0.0388(13) -0.0173(12) -0.0221(11) -0.0051(12)
C7A 0.0485(14) 0.0431(14) 0.0359(12) -0.0063(12) -0.0182(10) -0.0087(11)
C8A 0.0317(11) 0.0329(12) 0.0323(11) -0.0073(9) -0.0156(9) -0.0020(9)
C9A 0.0240(10) 0.0338(12) 0.0364(11) -0.0103(10) -0.0124(8) 0.0009(9)
C10A 0.0263(10) 0.0335(12) 0.0443(12) -0.0117(10) -0.0118(9) 0.0003(9)
C11A 0.0310(11) 0.0324(12) 0.0305(10) -0.0023(9) -0.0149(9) -0.0045(9)
C12A 0.0336(11) 0.0287(11) 0.0281(10) -0.0027(9) -0.0128(9) -0.0054(9)
C13A 0.0332(11) 0.0321(12) 0.0420(12) -0.0073(10) -0.0176(10) -0.0045(9)
C14A 0.0321(12) 0.0366(13) 0.0534(14) -0.0091(11) -0.0143(11) -0.0008(10)
C15A 0.0430(13) 0.0433(15) 0.0524(14) -0.0186(12) -0.0136(11) -0.0026(11)
C16A 0.0458(13) 0.0442(14) 0.0443(13) -0.0170(11) -0.0189(11) -0.0069(11)
C17A 0.0338(12) 0.0380(13) 0.0397(12) -0.0091(10) -0.0171(10) -0.0031(10)
C18A 0.0563(17) 0.065(2) 0.0385(14) -0.0171(13) -0.0239(13) -0.0020(15)
O1B 0.050 0.035 0.033 -0.010 -0.007 0.001
O2B 0.028 0.038 0.044 -0.015 -0.015 -0.002
N1B 0.024 0.032 0.038 -0.013 -0.013 0.001
C1B 0.031 0.033 0.042 -0.011 -0.011 -0.005
C2B 0.042 0.030 0.047 -0.005 -0.011 -0.004
C3B 0.042 0.035 0.065 -0.002 -0.018 -0.005
C4B 0.038 0.033 0.070 -0.017 -0.018 -0.002
C5B 0.039 0.045 0.049 -0.024 -0.021 0.003
C6B 0.039 0.059 0.043 -0.025 -0.015 0.002
C7B 0.036 0.044 0.039 -0.015 -0.016 0.002
C8B 0.026 0.036 0.036 -0.015 -0.012 0.000
C9B 0.023 0.030 0.040 -0.011 -0.014 -0.003
C10B 0.029 0.035 0.054 -0.018 -0.018 0.000
C11B 0.029 0.028 0.028 -0.004 -0.013 -0.003
C12B 0.034 0.028 0.033 -0.007 -0.020 -0.001
C13B 0.041 0.038 0.046 -0.009 -0.019 -0.008
C14B 0.063 0.036 0.059 -0.006 -0.031 -0.014
C15B 0.067 0.032 0.075 -0.017 -0.045 0.008
C16B 0.042 0.046 0.093 -0.039 -0.032 0.013
C17B 0.033 0.038 0.048 -0.018 -0.016 -0.002
C18B 0.070 0.053 0.041 -0.014 0.001 -0.010
O1C 0.050 0.035 0.033 -0.010 -0.007 0.001
O2C 0.028 0.038 0.044 -0.015 -0.015 -0.002
N1C 0.024 0.032 0.038 -0.013 -0.013 0.001
C1C 0.031 0.033 0.042 -0.011 -0.011 -0.005
C2C 0.042 0.030 0.047 -0.005 -0.011 -0.004
C3C 0.042 0.035 0.065 -0.002 -0.018 -0.005
C4C 0.038 0.033 0.070 -0.017 -0.018 -0.002
C5C 0.039 0.045 0.049 -0.024 -0.021 0.003
C6C 0.039 0.059 0.043 -0.025 -0.015 0.002
C7C 0.036 0.044 0.039 -0.015 -0.016 0.002
C8C 0.026 0.036 0.036 -0.015 -0.012 0.000
C9C 0.023 0.030 0.040 -0.011 -0.014 -0.003
C10C 0.029 0.035 0.054 -0.018 -0.018 0.000
C11C 0.029 0.028 0.028 -0.004 -0.013 -0.003
C12C 0.034 0.028 0.033 -0.007 -0.020 -0.001
C13C 0.041 0.038 0.046 -0.009 -0.019 -0.008
C14C 0.063 0.036 0.059 -0.006 -0.031 -0.014
C15C 0.067 0.032 0.075 -0.017 -0.045 0.008
C16C 0.042 0.046 0.093 -0.039 -0.032 0.013
C17C 0.033 0.038 0.048 -0.018 -0.016 -0.002
C18C 0.070 0.053 0.041 -0.014 0.001 -0.010

loop_
_atom_type_symbol
_atom_type_description
_atom_type_scat_dispersion_real
_atom_type_scat_dispersion_imag
_atom_type_scat_source
C C 0.0033 0.0016 'International Tables Vol C Tables 4.2.6.8 and 6.1.1.4'
H H 0.0000 0.0000 'International Tables Vol C Tables 4.2.6.8 and 6.1.1.4'
N N 0.0061 0.0033 'International Tables Vol C Tables 4.2.6.8 and 6.1.1.4'
O O 0.0106 0.0060 'International Tables Vol C Tables 4.2.6.8 and 6.1.1.4'

loop_
_geom_angle_atom_site_label_1
_geom_angle_atom_site_label_2
_geom_angle_atom_site_label_3
_geom_angle
_geom_angle_site_symmetry_1
_geom_angle_site_symmetry_3
_geom_angle_publ_flag
C1A O1A C18A 117.75(17) . . ?
C11A N1A C12A 127.70(15) . . ?
O1A C1A C2A 124.29(15) . . ?
O1A C1A C9A 114.29(14) . . ?
C2A C1A C9A 121.39(15) . . ?
C1A C2A C3A 119.62(17) . . ?
C4A C3A C2A 121.13(18) . . ?
C3A C4A C10A 120.60(18) . . ?
C6A C5A C10A 121.40(17) . . ?
C5A C6A C7A 119.90(17) . . ?
C8A C7A C6A 121.04(18) . . ?
C7A C8A C9A 119.87(14) . . ?
C7A C8A C11A 116.90(15) . . ?
C9A C8A C11A 123.23(14) . . ?
C10A C9A C8A 118.58(13) . . ?
C10A C9A C1A 117.54(14) . . ?
C8A C9A C1A 123.82(14) . . ?
C5A C10A C4A 121.31(16) . . ?
C5A C10A C9A 119.10(15) . . ?
C4A C10A C9A 119.57(15) . . ?
O2A C11A N1A 124.06(15) . . ?
O2A C11A C8A 121.78(15) . . ?
N1A C11A C8A 114.02(15) . . ?
C17A C12A C13A 119.61(15) . . ?
C17A C12A N1A 123.65(15) . . ?
C13A C12A N1A 116.69(15) . . ?
C14A C13A C12A 120.28(16) . . ?
C15A C14A C13A 120.37(17) . . ?
C14A C15A C16A 119.06(18) . . ?
C15A C16A C17A 121.47(17) . . ?
C16A C17A C12A 119.18(17) . . ?
C1B O1B C18B 117.0 . . ?
C11B N1B C12B 127.3 . . ?
O1B C1B C2B 123.8 . . ?
O1B C1B C9B 114.1 . . ?
C2B C1B C9B 122.1 . . ?
C1B C2B C3B 118.8 . . ?
C4B C3B C2B 121.4 . . ?
C3B C4B C10B 121.0 . . ?
C6B C5B C10B 121.2 . . ?
C5B C6B C7B 119.9 . . ?
C8B C7B C6B 121.1 . . ?
C7B C8B C9B 119.7 . . ?
C7B C8B C11B 116.1 . . ?
C9B C8B C11B 124.1 . . ?
C10B C9B C8B 118.7 . . ?
C10B C9B C1B 117.6 . . ?
C8B C9B C1B 123.6 . . ?
C5B C10B C4B 121.7 . . ?
C5B C10B C9B 119.3 . . ?
C4B C10B C9B 119.1 . . ?
O2B C11B N1B 124.2 . . ?
O2B C11B C8B 121.3 . . ?
N1B C11B C8B 114.1 . . ?
C13B C12B C17B 119.8 . . ?
C13B C12B N1B 116.8 . . ?
C17B C12B N1B 123.4 . . ?
C12B C13B C14B 120.4 . . ?
C15B C14B C13B 120.2 . . ?
C14B C15B C16B 119.2 . . ?
C15B C16B C17B 121.4 . . ?
C16B C17B C12B 119.1 . . ?
C1C O1C C18C 117.3 . . ?
C11C N1C C12C 127.3 . . ?
O1C C1C C2C 123.9 . . ?
O1C C1C C9C 114.3 . . ?
C2C C1C C9C 121.6 . . ?
C1C C2C C3C 118.9 . . ?
C4C C3C C2C 121.4 . . ?
C3C C4C C10C 120.8 . . ?
C6C C5C C10C 121.3 . . ?
C5C C6C C7C 119.6 . . ?
C8C C7C C6C 121.4 . . ?
C7C C8C C9C 119.8 . . ?
C7C C8C C11C 116.4 . . ?
C9C C8C C11C 123.6 . . ?
C10C C9C C8C 118.4 . . ?
C10C C9C C1C 117.3 . . ?
C8C C9C C1C 123.6 . . ?
C5C C10C C4C 121.4 . . ?
C5C C10C C9C 119.4 . . ?
C4C C10C C9C 119.1 . . ?
O2C C11C N1C 124.0 . . ?
O2C C11C C8C 121.4 . . ?
N1C C11C C8C 113.6 . . ?
C13C C12C C17C 119.7 . . ?
C13C C12C N1C 116.8 . . ?
C17C C12C N1C 123.5 . . ?
C14C C13C C12C 120.2 . . ?
C15C C14C C13C 120.2 . . ?
C14C C15C C16C 119.3 . . ?
C15C C16C C17C 121.1 . . ?
C16C C17C C12C 118.7 . . ?

loop_
_geom_bond_atom_site_label_1
_geom_bond_atom_site_label_2
_geom_bond_distance
_geom_bond_site_symmetry_2
_geom_bond_publ_flag
O1A C1A 1.3680(19) . ?
O1A C18A 1.431(2) . ?
O2A C11A 1.2303(19) . ?
N1A C11A 1.344(2) . ?
N1A C12A 1.4190(19) . ?
C1A C2A 1.369(2) . ?
C1A C9A 1.431(2) . ?
C2A C3A 1.411(2) . ?
C3A C4A 1.355(2) . ?
C4A C10A 1.417(2) . ?
C5A C6A 1.354(2) . ?
C5A C10A 1.410(2) . ?
C6A C7A 1.414(2) . ?
C7A C8A 1.370(2) . ?
C8A C9A 1.428(2) . ?
C8A C11A 1.508(2) . ?
C9A C10A 1.426(2) . ?
C12A C17A 1.387(2) . ?
C12A C13A 1.388(2) . ?
C13A C14A 1.384(2) . ?
C14A C15A 1.377(2) . ?
C15A C16A 1.380(2) . ?
C16A C17A 1.383(2) . ?
O1B C1B 1.3659 . ?
O1B C18B 1.4281 . ?
O2B C11B 1.2310 . ?
N1B C11B 1.3401 . ?
N1B C12B 1.4225 . ?
C1B C2B 1.3709 . ?
C1B C9B 1.4312 . ?
C2B C3B 1.4143 . ?
C3B C4B 1.3542 . ?
C4B C10B 1.4194 . ?
C5B C6B 1.3561 . ?
C5B C10B 1.4090 . ?
C6B C7B 1.4169 . ?
C7B C8B 1.3715 . ?
C8B C9B 1.4261 . ?
C8B C11B 1.5108 . ?
C9B C10B 1.4260 . ?
C12B C13B 1.3845 . ?
C12B C17B 1.3863 . ?
C13B C14B 1.3851 . ?
C14B C15B 1.3791 . ?
C15B C16B 1.3795 . ?
C16B C17B 1.3862 . ?
O1C C1C 1.3653 . ?
O1C C18C 1.4303 . ?
O2C C11C 1.2309 . ?
N1C C11C 1.3435 . ?
N1C C12C 1.4199 . ?
C1C C2C 1.3722 . ?
C1C C9C 1.4315 . ?
C2C C3C 1.4121 . ?
C3C C4C 1.3541 . ?
C4C C10C 1.4206 . ?
C5C C6C 1.3572 . ?
C5C C10C 1.4076 . ?
C6C C7C 1.4165 . ?
C7C C8C 1.3690 . ?
C8C C9C 1.4283 . ?
C8C C11C 1.5104 . ?
C9C C10C 1.4268 . ?
C12C C13C 1.3863 . ?
C12C C17C 1.3878 . ?
C13C C14C 1.3854 . ?
C14C C15C 1.3770 . ?
C15C C16C 1.3800 . ?
C16C C17C 1.3868 . ?
